data_4501964
loop_
_publ_author_name
'Xu, Hai-Bing'
'Li, Jia'
'Zhang, Li-Yi'
'Huang, Xin'
'Li, Bing'
'Chen, Zhong-Ning'

_publ_section_title
;
 Structures and Photophysical Properties of Homo- and Heteronuclear
 Lanthanide(III) Complexes with Bridging 2-Methyl-8-hydroxylquinoline
 (HMq) in the \m-Phenol Mode
;
_journal_issue 9
_journal_name_full 'Crystal Growth &amp; Design'
_journal_page_first 4101
_journal_paper_doi 10.1021/cg100778w
_journal_volume 10
_journal_year 2010
_chemical_formula_sum 'C44.5 H32 Cl Cr Er2 F24 N2 O17'
_chemical_formula_weight 1744.69
_chemical_name_systematic
; 
 ? 
;
_space_group_IT_number 15
_symmetry_cell_setting monoclinic
_symmetry_space_group_name_Hall '-C 2yc'
_symmetry_space_group_name_H-M 'C 1 2/c 1'
_atom_sites_solution_hydrogens geom
_atom_sites_solution_primary direct
_atom_sites_solution_secondary difmap
_audit_creation_method SHELXL-97
_cell_angle_alpha 90.00
_cell_angle_beta 115.570(8)
_cell_angle_gamma 90.00
_cell_formula_units_Z 8
_cell_length_a 39.39(2)
_cell_length_b 13.188(6)
_cell_length_c 26.076(14)
_cell_measurement_reflns_used 15113
_cell_measurement_temperature 298(2)
_cell_measurement_theta_max 27.4797
_cell_measurement_theta_min 2.0719
_cell_volume 12219(11)
_computing_cell_refinement 'CrystalClear (Rigaku Inc., 2007)'
_computing_data_collection 'CrystalClear (Rigaku Inc., 2007)'
_computing_data_reduction 'CrystalClear (Rigaku Inc., 2007)'
_computing_molecular_graphics 'Bruker SHELXTL'
_computing_publication_material 'Bruker SHELXTL'
_computing_structure_refinement 'SHELXL-97 (Sheldrick, 1997)'
_computing_structure_solution 'SHELXS-97 (Sheldrick, 1990)'
_diffrn_ambient_temperature 298(2)
_diffrn_detector_area_resol_mean 13.6612
_diffrn_measured_fraction_theta_full 0.986
_diffrn_measured_fraction_theta_max 0.986
_diffrn_measurement_device_type CCD
_diffrn_measurement_method CCD_Profile_fitting
_diffrn_radiation_monochromator 'Graphite Monochromator'
_diffrn_radiation_source 'sealed tube'
_diffrn_radiation_type MoK\a
_diffrn_radiation_wavelength 0.71073
_diffrn_reflns_av_R_equivalents 0.0948
_diffrn_reflns_av_sigmaI/netI 0.0796
_diffrn_reflns_limit_h_max 46
_diffrn_reflns_limit_h_min -46
_diffrn_reflns_limit_k_max 15
_diffrn_reflns_limit_k_min -15
_diffrn_reflns_limit_l_max 31
_diffrn_reflns_limit_l_min -31
_diffrn_reflns_number 35398
_diffrn_reflns_theta_full 25.00
_diffrn_reflns_theta_max 25.00
_diffrn_reflns_theta_min 2.19
_diffrn_standards_number 14514
_exptl_absorpt_coefficient_mu 3.079
_exptl_absorpt_correction_T_max 0.7691
_exptl_absorpt_correction_T_min 0.6552
_exptl_absorpt_correction_type multi-scan
_exptl_crystal_colour blue
_exptl_crystal_density_diffrn 1.897
_exptl_crystal_density_method 'not measured'
_exptl_crystal_description block
_exptl_crystal_F_000 6736
_exptl_crystal_size_max 0.20
_exptl_crystal_size_mid 0.19
_exptl_crystal_size_min 0.20
_refine_diff_density_max 3.644
_refine_diff_density_min -1.957
_refine_diff_density_rms 0.208
_refine_ls_extinction_method none
_refine_ls_goodness_of_fit_ref 1.051
_refine_ls_hydrogen_treatment constr
_refine_ls_matrix_type full
_refine_ls_number_parameters 798
_refine_ls_number_reflns 10624
_refine_ls_number_restraints 620
_refine_ls_restrained_S_all 1.041
_refine_ls_R_factor_all 0.0923
_refine_ls_R_factor_gt 0.0764
_refine_ls_shift/su_max 0.000
_refine_ls_shift/su_mean 0.000
_refine_ls_structure_factor_coef Fsqd
_refine_ls_weighting_details 'calc w=1/[\s^2^(Fo^2^)+(0.1517P)^2^+25.1480P] where P=(Fo^2^+2Fc^2^)/3'
_refine_ls_weighting_scheme calc
_refine_ls_wR_factor_gt 0.2076
_refine_ls_wR_factor_ref 0.2416
_reflns_number_gt 8070
_reflns_number_total 10624
_reflns_threshold_expression >2sigma(I)
_cod_data_source_file cg100778w_si_007.cif
_cod_data_source_block y
_cod_depositor_comments
;
The following automatic conversions were performed:

'_exptl_absorpt_correction_type' value 'Multi-scan' changed to
'multi-scan' according to
/home/saulius/struct/CIF-dictionaries/cif_core.dic dictionary named
'cif_core.dic' version 2.4.2 from 2011-04-26.

Automatic conversion script
Id: cif_fix_values 1715 2011-07-08 13:25:40Z adriana 
;
_cod_original_cell_volume 12218(11)
_cod_original_sg_symbol_H-M c2/c
_cod_original_formula_sum 'C44.50 H32 Cl Cr Er2 F24 N2 O17'
_cod_database_code 4501964

loop_
_symmetry_equiv_pos_as_xyz
'x, y, z'
'-x, y, -z+1/2'
'x+1/2, y+1/2, z'
'-x+1/2, y+1/2, -z+1/2'
'-x, -y, -z'
'x, -y, z-1/2'
'-x+1/2, -y+1/2, -z'
'x+1/2, -y+1/2, z-1/2'

loop_
_atom_site_label
_atom_site_type_symbol
_atom_site_fract_x
_atom_site_fract_y
_atom_site_fract_z
_atom_site_U_iso_or_equiv
_atom_site_adp_type
_atom_site_occupancy
_atom_site_symmetry_multiplicity
_atom_site_calc_flag
_atom_site_refinement_flags
_atom_site_disorder_assembly
_atom_site_disorder_group
Cr Cr 0.20808(4) 0.29917(12) 0.10586(6) 0.0466(4) Uani 1 1 d . . .
Er1 Er 0.151292(12) 0.09888(3) 0.055783(17) 0.04827(19) Uani 1 1 d . . .
Er2 Er 0.125326(12) 0.36438(3) -0.006186(17) 0.04776(19) Uani 1 1 d . . .
O1 O 0.1608(3) -0.0766(6) 0.0570(5) 0.082(3) Uani 1 1 d . . .
O2 O 0.1293(2) 0.0260(7) 0.1167(3) 0.074(2) Uani 1 1 d . . .
O3 O 0.1481(2) 0.0561(7) -0.0321(4) 0.069(2) Uani 1 1 d . . .
O4 O 0.0903(2) 0.0375(6) -0.0007(3) 0.066(2) Uani 1 1 d . . .
O5 O 0.12600(19) 0.2933(6) -0.0874(3) 0.0589(17) Uani 1 1 d . . .
O6 O 0.06289(19) 0.3110(7) -0.0648(3) 0.0635(19) Uani 1 1 d . . .
O7 O 0.0996(3) 0.4929(7) -0.0771(4) 0.079(2) Uani 1 1 d . . .
O8 O 0.0918(2) 0.4723(6) 0.0235(4) 0.071(2) Uani 1 1 d . . .
O9 O 0.2160(2) 0.0637(6) 0.0869(3) 0.0617(18) Uani 1 1 d . . .
O10 O 0.24900(18) 0.2084(6) 0.1128(3) 0.0598(18) Uani 1 1 d . . .
O11 O 0.1769(2) 0.4555(6) -0.0010(3) 0.068(2) Uani 1 1 d . . .
O12 O 0.2290(2) 0.4035(6) 0.0732(3) 0.0587(17) Uani 1 1 d . . .
O13 O 0.18463(18) 0.1995(5) 0.1379(3) 0.0508(15) Uani 1 1 d . . .
O14 O 0.16435(19) 0.3907(5) 0.0930(3) 0.0513(16) Uani 1 1 d . . .
O15 O 0.17430(16) 0.2460(5) 0.0306(2) 0.0431(13) Uani 1 1 d . . .
O16 O 0.10978(17) 0.2336(5) 0.0390(3) 0.0502(15) Uani 1 1 d . . .
N1 N 0.1105(3) 0.3428(8) 0.1300(4) 0.065(2) Uani 1 1 d . . .
N2 N 0.2380(2) 0.3327(7) 0.1932(4) 0.058(2) Uani 1 1 d . B .
C2 C 0.1004(4) -0.0780(9) 0.1592(5) 0.105(5) Uani 1 1 d DU . .
C3 C 0.1427(4) -0.0387(10) -0.1127(5) 0.114(6) Uani 1 1 d D . .
C5 C 0.1136(3) 0.2563(9) -0.1812(4) 0.098(5) Uani 1 1 d D . .
C6 C 0.0037(3) 0.2813(11) -0.1386(5) 0.121(6) Uani 1 1 d DU . .
C8 C 0.0507(3) 0.5818(8) 0.0378(5) 0.108(6) Uani 1 1 d D . .
C9 C 0.2461(3) 0.1125(10) 0.1045(5) 0.063(3) Uani 1 1 d . . .
C10 C 0.2815(4) 0.0551(12) 0.1154(7) 0.090(4) Uani 1 1 d . . .
H10A H 0.2757 -0.0155 0.1075 0.134 Uiso 1 1 calc R . .
H10B H 0.2991 0.0633 0.1545 0.134 Uiso 1 1 calc R . .
H10C H 0.2922 0.0810 0.0913 0.134 Uiso 1 1 calc R . .
C11 C 0.2117(3) 0.4617(9) 0.0326(5) 0.067(3) Uani 1 1 d D . .
C12 C 0.2344(5) 0.5437(12) 0.0227(8) 0.111(6) Uani 1 1 d D . .
H12A H 0.2182 0.5856 -0.0084 0.166 Uiso 1 1 calc R . .
H12B H 0.2534 0.5139 0.0137 0.166 Uiso 1 1 calc R . .
H12C H 0.2461 0.5843 0.0564 0.166 Uiso 1 1 calc R . .
C13 C 0.2189(3) 0.2902(9) 0.2222(4) 0.056(2) Uani 1 1 d U . .
C14 C 0.1900(3) 0.2206(8) 0.1903(4) 0.052(2) Uani 1 1 d U . .
C15 C 0.1706(4) 0.1773(10) 0.2183(6) 0.071(3) Uani 1 1 d U . .
H15A H 0.1516 0.1309 0.1988 0.086 Uiso 1 1 d R . .
C16 C 0.1788(5) 0.2036(13) 0.2739(6) 0.092(4) Uani 1 1 d U . .
H16A H 0.1644 0.1753 0.2906 0.110 Uiso 1 1 d R . .
C17 C 0.2058(4) 0.2679(11) 0.3028(5) 0.083(4) Uani 1 1 d U . .
H17A H 0.2094 0.2852 0.3393 0.099 Uiso 1 1 d R . .
C18 C 0.2278(4) 0.3154(9) 0.2785(4) 0.066(3) Uani 1 1 d U . .
C19 C 0.2588(4) 0.3808(10) 0.3066(6) 0.081(4) Uani 1 1 d U . .
H19A H 0.2648 0.4006 0.3438 0.097 Uiso 1 1 d R . .
C20 C 0.2782(4) 0.4191(10) 0.2782(5) 0.071(3) Uani 1 1 d U B .
H20A H 0.2991 0.4601 0.2977 0.085 Uiso 1 1 d R . .
C21 C 0.2677(3) 0.3957(9) 0.2207(4) 0.062(3) Uani 1 1 d DU . .
C23 C 0.1346(4) 0.4263(9) 0.1514(5) 0.069(3) Uani 1 1 d U . .
C24 C 0.1621(3) 0.4500(8) 0.1328(4) 0.054(2) Uani 1 1 d U . .
C25 C 0.1851(4) 0.5299(10) 0.1556(5) 0.071(3) Uani 1 1 d U . .
H25A H 0.2029 0.5464 0.1424 0.086 Uiso 1 1 d R . .
C26 C 0.1815(5) 0.5892(11) 0.1997(7) 0.087(4) Uani 1 1 d U . .
H26A H 0.1994 0.6391 0.2182 0.104 Uiso 1 1 d R . .
C27 C 0.1540(5) 0.5683(13) 0.2147(8) 0.102(5) Uani 1 1 d U . .
H27A H 0.1507 0.6106 0.2408 0.123 Uiso 1 1 d R . .
C28 C 0.1305(4) 0.4837(11) 0.1938(6) 0.083(4) Uani 1 1 d U . .
C29 C 0.1013(6) 0.4586(16) 0.2094(8) 0.111(5) Uani 1 1 d U . .
H29A H 0.0960 0.4991 0.2341 0.133 Uiso 1 1 d R . .
C30 C 0.0801(6) 0.3715(17) 0.1878(9) 0.121(6) Uani 1 1 d U . .
H30A H 0.0654 0.3445 0.2044 0.145 Uiso 1 1 d R . .
C31 C 0.0834(4) 0.3191(13) 0.1455(7) 0.085(4) Uani 1 1 d U . .
C32 C 0.0576(6) 0.2338(17) 0.1113(9) 0.126(7) Uani 1 1 d U . .
H32A H 0.0632 0.2165 0.0800 0.189 Uiso 1 1 calc R . .
H32B H 0.0319 0.2555 0.0971 0.189 Uiso 1 1 calc R . .
H32C H 0.0614 0.1755 0.1353 0.189 Uiso 1 1 calc R . .
C51 C 0.1272(6) -0.1527(17) 0.0994(9) 0.124(7) Uani 1 1 d U . .
H51A H 0.1226 -0.2140 0.1130 0.149 Uiso 1 1 d R A .
C52 C 0.0924(7) -0.047(2) -0.0790(10) 0.135(7) Uani 1 1 d U . .
H52A H 0.0795 -0.0902 -0.1096 0.162 Uiso 1 1 d R C .
C53 C 0.0609(4) 0.2728(14) -0.1530(5) 0.094(5) Uani 1 1 d . . .
H53A H 0.0449 0.2595 -0.1908 0.112 Uiso 1 1 d R D .
C54 C 0.0581(4) 0.5851(12) -0.0536(7) 0.088(4) Uani 1 1 d . . .
H54A H 0.0393 0.6343 -0.0664 0.106 Uiso 1 1 d R G .
C101 C 0.1498(5) -0.1509(10) 0.0621(9) 0.113(6) Uani 1 1 d DU A .
C102 C 0.1161(6) -0.0540(16) 0.1181(7) 0.118(6) Uani 1 1 d DU A .
C103 C 0.1309(5) -0.0054(13) -0.0683(7) 0.099(5) Uani 1 1 d DU C .
C104 C 0.0763(4) -0.0175(14) -0.0452(8) 0.102(5) Uani 1 1 d DU C .
C105 C 0.1008(3) 0.2746(11) -0.1353(4) 0.071(3) Uani 1 1 d D D .
C106 C 0.0456(3) 0.2886(10) -0.1159(5) 0.067(3) Uani 1 1 d DU D .
C107 C 0.0753(5) 0.5561(10) -0.0880(6) 0.091(4) Uani 1 1 d D F .
C108 C 0.0677(4) 0.5400(10) 0.0005(5) 0.073(3) Uani 1 1 d D G .
C1 C 0.1595(4) -0.2528(8) 0.0473(6) 0.111(5) Uani 0.688(13) 1 d PDU A 1
F1 F 0.1954(4) -0.2721(15) 0.0829(6) 0.146(4) Uani 0.688(13) 1 d PDU A 1
F2 F 0.1398(5) -0.3332(12) 0.0510(8) 0.146(4) Uani 0.688(13) 1 d PDU A 1
F3 F 0.1567(5) -0.2520(13) -0.0053(5) 0.146(4) Uani 0.688(13) 1 d PDU A 1
C1A C 0.1595(4) -0.2528(8) 0.0473(6) 0.111(5) Uani 0.312(13) 1 d PDU A 2
F1A F 0.1386(8) -0.321(2) 0.0099(13) 0.146(4) Uani 0.312(13) 1 d PDU A 2
F2A F 0.1953(5) -0.269(3) 0.0599(14) 0.146(4) Uani 0.312(13) 1 d PDU A 2
F3A F 0.1543(10) -0.259(3) 0.0940(10) 0.146(4) Uani 0.312(13) 1 d PDU A 2
F4 F 0.1177(5) -0.0338(13) 0.2091(6) 0.143(4) Uani 0.609(12) 1 d PDU B 1
F5 F 0.0674(4) -0.0314(13) 0.1303(7) 0.143(4) Uani 0.609(12) 1 d PDU B 1
F6 F 0.0926(5) -0.1736(9) 0.1657(8) 0.143(4) Uani 0.609(12) 1 d PDU B 1
F4A F 0.1020(8) 0.0006(15) 0.1928(12) 0.143(4) Uani 0.391(12) 1 d PDU B 2
F5A F 0.1292(6) -0.1393(18) 0.1917(12) 0.143(4) Uani 0.391(12) 1 d PDU B 2
F6A F 0.0691(5) -0.1290(19) 0.1497(12) 0.143(4) Uani 0.391(12) 1 d PDU B 2
F7 F 0.1181(5) -0.0649(16) -0.1649(6) 0.151(4) Uani 0.615(13) 1 d PDU C 1
F8 F 0.1656(6) -0.1198(12) -0.0916(8) 0.151(4) Uani 0.615(13) 1 d PDU C 1
F9 F 0.1642(5) 0.0348(12) -0.1187(9) 0.151(4) Uani 0.615(13) 1 d PDU C 1
F7A F 0.1731(6) -0.003(2) -0.1159(15) 0.151(4) Uani 0.385(13) 1 d PDU C 2
F8A F 0.1140(6) 0.024(2) -0.1425(12) 0.151(4) Uani 0.385(13) 1 d PDU C 2
F9A F 0.1344(8) -0.1291(14) -0.1362(14) 0.151(4) Uani 0.385(13) 1 d PDU C 2
C4 C 0.0385(3) -0.0612(11) -0.0576(7) 0.112(5) Uani 0.455(13) 1 d PDU C 1
F10 F 0.0179(8) -0.046(3) -0.1135(8) 0.170(5) Uani 0.455(13) 1 d PDU C 1
F11 F 0.0400(8) -0.1616(13) -0.0499(16) 0.170(5) Uani 0.455(13) 1 d PDU C 1
F12 F 0.0177(8) -0.024(2) -0.0327(13) 0.170(5) Uani 0.455(13) 1 d PDU C 1
C4A C 0.0385(3) -0.0612(11) -0.0576(7) 0.112(5) Uani 0.545(13) 1 d PDU C 2
F10A F 0.0371(8) -0.101(2) -0.0118(8) 0.170(5) Uani 0.545(13) 1 d PDU C 2
F11A F 0.0133(6) 0.0127(15) -0.0763(13) 0.170(5) Uani 0.545(13) 1 d PDU C 2
F12A F 0.0293(8) -0.1321(19) -0.0972(11) 0.170(5) Uani 0.545(13) 1 d PDU C 2
F13 F 0.1503(3) 0.2591(15) -0.1655(8) 0.125(3) Uani 0.545(13) 1 d PDU D 1
F14 F 0.1022(5) 0.1612(11) -0.2026(8) 0.125(3) Uani 0.545(13) 1 d PDU D 1
F15 F 0.0974(5) 0.3165(14) -0.2270(6) 0.125(3) Uani 0.545(13) 1 d PDU D 1
F13A F 0.0915(5) 0.2117(18) -0.2291(7) 0.125(3) Uani 0.455(13) 1 d PDU D 2
F14A F 0.1188(7) 0.3532(10) -0.1929(9) 0.125(3) Uani 0.455(13) 1 d PDU D 2
F15A F 0.1476(4) 0.2132(17) -0.1614(10) 0.125(3) Uani 0.455(13) 1 d PDU D 2
F16 F -0.0049(4) 0.2282(14) -0.1016(6) 0.145(4) Uani 0.698(16) 1 d PDU E 1
F17 F -0.0145(4) 0.2404(16) -0.1893(6) 0.145(4) Uani 0.698(16) 1 d PDU E 1
F18 F -0.0108(4) 0.3747(10) -0.1404(8) 0.145(4) Uani 0.698(16) 1 d PDU E 1
F16A F -0.0121(9) 0.350(2) -0.1802(13) 0.145(4) Uani 0.302(16) 1 d PDU E 2
F17A F -0.0127(9) 0.290(3) -0.1038(12) 0.145(4) Uani 0.302(16) 1 d PDU E 2
F18A F -0.0070(10) 0.1904(18) -0.1649(16) 0.145(4) Uani 0.302(16) 1 d PDU E 2
C7 C 0.0609(6) 0.6127(17) -0.1432(7) 0.138(8) Uani 0.504(14) 1 d PDU F 1
F19 F 0.0707(8) 0.5623(19) -0.1792(11) 0.153(5) Uani 0.504(14) 1 d PDU F 1
F20 F 0.0234(6) 0.625(2) -0.1697(11) 0.153(5) Uani 0.504(14) 1 d PDU F 1
F21 F 0.0758(8) 0.7057(18) -0.1380(9) 0.153(5) Uani 0.504(14) 1 d PDU F 1
C7A C 0.0644(6) 0.6126(16) -0.1424(7) 0.138(8) Uani 0.496(14) 1 d PDU F 2
F19A F 0.0409(8) 0.690(2) -0.1506(11) 0.153(5) Uani 0.496(14) 1 d PDU F 2
F20A F 0.0946(6) 0.648(2) -0.1468(11) 0.153(5) Uani 0.496(14) 1 d PDU F 2
F21A F 0.0473(8) 0.5470(17) -0.1846(10) 0.153(5) Uani 0.496(14) 1 d PDU F 2
F22 F 0.0353(5) 0.5066(8) 0.0546(8) 0.113(3) Uani 0.72(2) 1 d PDU G 1
F23 F 0.0764(3) 0.6245(13) 0.0848(6) 0.113(3) Uani 0.72(2) 1 d PDU G 1
F24 F 0.0240(4) 0.6511(11) 0.0119(6) 0.113(3) Uani 0.72(2) 1 d PDU G 1
F22A F 0.0145(5) 0.608(3) 0.0060(13) 0.113(3) Uani 0.28(2) 1 d PDU G 2
F23A F 0.0683(9) 0.667(2) 0.0632(17) 0.113(3) Uani 0.28(2) 1 d PDU G 2
F24A F 0.0504(12) 0.521(2) 0.0785(14) 0.113(3) Uani 0.28(2) 1 d PDU G 2
C22 C 0.2875(9) 0.446(2) 0.1900(16) 0.075(9) Uani 0.609(12) 1 d PDU B 1
H22A H 0.2728 0.5019 0.1685 0.112 Uiso 0.609(12) 1 calc PR B 1
H22B H 0.2907 0.3976 0.1647 0.112 Uiso 0.609(12) 1 calc PR B 1
H22C H 0.3117 0.4692 0.2170 0.112 Uiso 0.609(12) 1 calc PR B 1
C22A C 0.2951(15) 0.410(4) 0.196(3) 0.075(9) Uani 0.391(12) 1 d PDU B 2
H22D H 0.3145 0.3599 0.2110 0.112 Uiso 0.391(12) 1 calc PR B 2
H22E H 0.3060 0.4766 0.2055 0.112 Uiso 0.391(12) 1 calc PR B 2
H22F H 0.2823 0.4035 0.1553 0.112 Uiso 0.391(12) 1 calc PR B 2
O17 O 0.2120(3) 0.2120(8) -0.0354(4) 0.095(3) Uiso 1 1 d . . .
H1AA H 0.2012 0.2390 -0.0168 0.114 Uiso 1 1 d R . .
H1AB H 0.1969 0.2143 -0.0704 0.114 Uiso 1 1 d R . .
Cl1 Cl 0.0328(3) -0.1328(8) -0.2538(4) 0.60(2) Uiso 1 1 d R . .
H01 H 0.0000 0.0224 -0.2500 0.724 Uiso 1 2 d SR . .
C01 C 0.0206(3) -0.0096(8) -0.2483(4) 0.17(2) Uiso 0.50 1 d PR . .

loop_
_atom_site_aniso_label
_atom_site_aniso_U_11
_atom_site_aniso_U_22
_atom_site_aniso_U_33
_atom_site_aniso_U_23
_atom_site_aniso_U_13
_atom_site_aniso_U_12
Cr 0.0408(8) 0.0544(9) 0.0415(7) -0.0105(6) 0.0148(6) -0.0113(6)
Er1 0.0473(3) 0.0447(3) 0.0471(3) -0.00565(16) 0.0149(2) -0.00791(17)
Er2 0.0470(3) 0.0509(3) 0.0413(3) -0.00332(16) 0.0151(2) -0.00172(17)
O1 0.083(6) 0.025(4) 0.127(8) 0.002(4) 0.034(5) -0.004(4)
O2 0.066(5) 0.086(6) 0.056(4) 0.008(4) 0.013(4) -0.023(4)
O3 0.070(5) 0.067(5) 0.070(5) -0.021(4) 0.030(4) -0.017(4)
O4 0.052(4) 0.057(4) 0.073(5) -0.019(4) 0.012(4) -0.010(4)
O5 0.051(4) 0.076(5) 0.047(4) -0.002(3) 0.019(3) 0.003(4)
O6 0.045(4) 0.081(5) 0.057(4) -0.011(4) 0.014(3) -0.002(4)
O7 0.096(6) 0.072(6) 0.075(5) 0.015(4) 0.041(5) 0.010(5)
O8 0.080(5) 0.062(5) 0.071(5) -0.021(4) 0.032(4) -0.002(4)
O9 0.057(4) 0.051(4) 0.066(4) -0.008(3) 0.016(3) 0.001(3)
O10 0.040(3) 0.069(5) 0.057(4) -0.009(3) 0.009(3) -0.003(3)
O11 0.070(5) 0.066(5) 0.063(4) 0.007(4) 0.024(4) -0.012(4)
O12 0.052(4) 0.060(4) 0.061(4) 0.000(3) 0.021(3) -0.009(3)
O13 0.052(4) 0.057(4) 0.040(3) -0.007(3) 0.016(3) -0.017(3)
O14 0.054(4) 0.048(4) 0.058(4) -0.022(3) 0.030(3) -0.017(3)
O15 0.040(3) 0.048(3) 0.039(3) -0.001(3) 0.015(2) 0.000(3)
O16 0.044(3) 0.060(4) 0.050(3) -0.006(3) 0.023(3) -0.011(3)
N1 0.053(5) 0.081(7) 0.062(5) -0.004(5) 0.024(4) -0.005(5)
N2 0.050(5) 0.059(5) 0.055(5) -0.014(4) 0.015(4) -0.007(4)
C2 0.094(10) 0.106(11) 0.094(10) 0.010(8) 0.019(8) -0.037(9)
C3 0.124(15) 0.114(14) 0.100(12) -0.040(11) 0.043(11) -0.033(12)
C5 0.113(13) 0.121(13) 0.050(7) -0.007(7) 0.026(7) 0.011(11)
C6 0.115(12) 0.160(15) 0.075(9) -0.018(10) 0.028(8) 0.005(11)
C8 0.078(10) 0.102(12) 0.138(15) -0.021(11) 0.042(10) 0.035(9)
C9 0.050(6) 0.074(8) 0.050(6) -0.002(5) 0.008(5) 0.004(5)
C10 0.065(8) 0.089(10) 0.117(12) 0.004(8) 0.041(8) 0.012(7)
C11 0.071(7) 0.068(7) 0.068(7) -0.017(6) 0.037(6) -0.018(6)
C12 0.109(12) 0.094(11) 0.119(13) 0.013(10) 0.040(10) -0.050(10)
C13 0.054(5) 0.063(6) 0.045(5) -0.007(4) 0.017(4) -0.007(5)
C14 0.054(5) 0.045(5) 0.055(5) -0.003(4) 0.023(4) -0.005(4)
C15 0.089(8) 0.060(6) 0.073(7) 0.001(5) 0.042(6) -0.001(6)
C16 0.113(10) 0.104(10) 0.081(8) -0.010(7) 0.064(8) -0.034(8)
C17 0.107(9) 0.089(8) 0.051(6) -0.004(6) 0.032(6) -0.011(8)
C18 0.082(7) 0.055(6) 0.043(5) 0.007(4) 0.009(5) 0.004(5)
C19 0.089(8) 0.069(7) 0.059(6) -0.025(6) 0.009(6) -0.010(6)
C20 0.069(7) 0.077(7) 0.051(6) -0.011(5) 0.012(5) -0.015(6)
C21 0.051(5) 0.073(7) 0.052(5) -0.020(5) 0.015(4) -0.012(5)
C23 0.074(7) 0.057(6) 0.067(6) -0.004(5) 0.023(5) 0.003(5)
C24 0.061(6) 0.051(5) 0.044(5) -0.006(4) 0.016(4) 0.004(5)
C25 0.065(6) 0.075(7) 0.070(7) -0.012(6) 0.025(5) -0.005(6)
C26 0.101(9) 0.067(7) 0.089(9) -0.025(6) 0.037(7) -0.006(7)
C27 0.122(11) 0.092(10) 0.110(10) -0.034(8) 0.067(9) 0.000(9)
C28 0.089(8) 0.080(8) 0.083(8) -0.021(7) 0.040(7) 0.009(7)
C29 0.126(11) 0.136(13) 0.095(9) -0.025(9) 0.071(9) 0.002(10)
C30 0.127(12) 0.147(14) 0.124(12) -0.027(10) 0.088(11) -0.017(10)
C31 0.078(8) 0.103(9) 0.095(9) -0.006(8) 0.055(7) -0.016(7)
C32 0.114(12) 0.161(18) 0.129(14) -0.013(13) 0.077(12) -0.031(13)
C51 0.107(12) 0.124(13) 0.124(13) 0.007(10) 0.033(10) -0.023(10)
C52 0.147(15) 0.144(15) 0.115(12) -0.025(11) 0.058(11) -0.007(12)
C53 0.052(7) 0.148(15) 0.057(7) -0.022(8) 0.001(5) 0.018(8)
C54 0.082(9) 0.076(9) 0.092(10) 0.005(7) 0.024(8) 0.023(8)
C101 0.092(10) 0.065(9) 0.144(13) 0.003(8) 0.015(9) 0.008(7)
C102 0.152(12) 0.112(10) 0.098(9) -0.002(8) 0.063(8) -0.061(9)
C103 0.124(11) 0.095(10) 0.103(10) -0.029(8) 0.071(9) -0.043(9)
C104 0.085(9) 0.100(10) 0.104(10) -0.016(9) 0.024(8) -0.012(8)
C105 0.066(7) 0.100(9) 0.046(6) -0.003(6) 0.022(5) 0.003(7)
C106 0.053(6) 0.079(7) 0.052(5) -0.022(5) 0.008(4) -0.013(5)
C107 0.115(12) 0.051(7) 0.097(10) 0.009(7) 0.036(9) 0.014(8)
C108 0.081(8) 0.067(7) 0.073(8) -0.010(6) 0.035(7) -0.003(7)
C1 0.119(10) 0.073(8) 0.112(10) -0.009(8) 0.023(8) 0.005(8)
F1 0.180(8) 0.102(5) 0.141(8) -0.006(6) 0.054(6) -0.005(5)
F2 0.180(8) 0.102(5) 0.141(8) -0.006(6) 0.054(6) -0.005(5)
F3 0.180(8) 0.102(5) 0.141(8) -0.006(6) 0.054(6) -0.005(5)
C1A 0.119(10) 0.073(8) 0.112(10) -0.009(8) 0.023(8) 0.005(8)
F1A 0.180(8) 0.102(5) 0.141(8) -0.006(6) 0.054(6) -0.005(5)
F2A 0.180(8) 0.102(5) 0.141(8) -0.006(6) 0.054(6) -0.005(5)
F3A 0.180(8) 0.102(5) 0.141(8) -0.006(6) 0.054(6) -0.005(5)
F4 0.130(8) 0.160(8) 0.149(7) 0.043(6) 0.069(6) -0.020(7)
F5 0.130(8) 0.160(8) 0.149(7) 0.043(6) 0.069(6) -0.020(7)
F6 0.130(8) 0.160(8) 0.149(7) 0.043(6) 0.069(6) -0.020(7)
F4A 0.130(8) 0.160(8) 0.149(7) 0.043(6) 0.069(6) -0.020(7)
F5A 0.130(8) 0.160(8) 0.149(7) 0.043(6) 0.069(6) -0.020(7)
F6A 0.130(8) 0.160(8) 0.149(7) 0.043(6) 0.069(6) -0.020(7)
F7 0.174(8) 0.167(9) 0.146(7) -0.044(6) 0.100(6) -0.027(7)
F8 0.174(8) 0.167(9) 0.146(7) -0.044(6) 0.100(6) -0.027(7)
F9 0.174(8) 0.167(9) 0.146(7) -0.044(6) 0.100(6) -0.027(7)
F7A 0.174(8) 0.167(9) 0.146(7) -0.044(6) 0.100(6) -0.027(7)
F8A 0.174(8) 0.167(9) 0.146(7) -0.044(6) 0.100(6) -0.027(7)
F9A 0.174(8) 0.167(9) 0.146(7) -0.044(6) 0.100(6) -0.027(7)
C4 0.081(9) 0.092(9) 0.129(11) -0.009(8) 0.013(8) -0.015(8)
F10 0.139(8) 0.180(11) 0.187(12) 0.001(9) 0.068(9) -0.011(8)
F11 0.139(8) 0.180(11) 0.187(12) 0.001(9) 0.068(9) -0.011(8)
F12 0.139(8) 0.180(11) 0.187(12) 0.001(9) 0.068(9) -0.011(8)
C4A 0.081(9) 0.092(9) 0.129(11) -0.009(8) 0.013(8) -0.015(8)
F10A 0.139(8) 0.180(11) 0.187(12) 0.001(9) 0.068(9) -0.011(8)
F11A 0.139(8) 0.180(11) 0.187(12) 0.001(9) 0.068(9) -0.011(8)
F12A 0.139(8) 0.180(11) 0.187(12) 0.001(9) 0.068(9) -0.011(8)
F13 0.118(6) 0.190(10) 0.079(4) -0.014(6) 0.054(4) 0.013(6)
F14 0.118(6) 0.190(10) 0.079(4) -0.014(6) 0.054(4) 0.013(6)
F15 0.118(6) 0.190(10) 0.079(4) -0.014(6) 0.054(4) 0.013(6)
F13A 0.118(6) 0.190(10) 0.079(4) -0.014(6) 0.054(4) 0.013(6)
F14A 0.118(6) 0.190(10) 0.079(4) -0.014(6) 0.054(4) 0.013(6)
F15A 0.118(6) 0.190(10) 0.079(4) -0.014(6) 0.054(4) 0.013(6)
F16 0.077(4) 0.202(10) 0.127(6) -0.029(7) 0.019(5) -0.010(6)
F17 0.077(4) 0.202(10) 0.127(6) -0.029(7) 0.019(5) -0.010(6)
F18 0.077(4) 0.202(10) 0.127(6) -0.029(7) 0.019(5) -0.010(6)
F16A 0.077(4) 0.202(10) 0.127(6) -0.029(7) 0.019(5) -0.010(6)
F17A 0.077(4) 0.202(10) 0.127(6) -0.029(7) 0.019(5) -0.010(6)
F18A 0.077(4) 0.202(10) 0.127(6) -0.029(7) 0.019(5) -0.010(6)
C7 0.153(14) 0.129(12) 0.131(13) -0.002(10) 0.060(10) 0.029(11)
F19 0.167(11) 0.154(9) 0.139(7) 0.063(7) 0.067(8) 0.029(8)
F20 0.167(11) 0.154(9) 0.139(7) 0.063(7) 0.067(8) 0.029(8)
F21 0.167(11) 0.154(9) 0.139(7) 0.063(7) 0.067(8) 0.029(8)
C7A 0.153(14) 0.129(12) 0.131(13) -0.002(10) 0.060(10) 0.029(11)
F19A 0.167(11) 0.154(9) 0.139(7) 0.063(7) 0.067(8) 0.029(8)
F20A 0.167(11) 0.154(9) 0.139(7) 0.063(7) 0.067(8) 0.029(8)
F21A 0.167(11) 0.154(9) 0.139(7) 0.063(7) 0.067(8) 0.029(8)
F22 0.108(6) 0.107(6) 0.126(6) -0.024(5) 0.052(5) 0.013(4)
F23 0.108(6) 0.107(6) 0.126(6) -0.024(5) 0.052(5) 0.013(4)
F24 0.108(6) 0.107(6) 0.126(6) -0.024(5) 0.052(5) 0.013(4)
F22A 0.108(6) 0.107(6) 0.126(6) -0.024(5) 0.052(5) 0.013(4)
F23A 0.108(6) 0.107(6) 0.126(6) -0.024(5) 0.052(5) 0.013(4)
F24A 0.108(6) 0.107(6) 0.126(6) -0.024(5) 0.052(5) 0.013(4)
C22 0.054(14) 0.10(2) 0.077(11) -0.036(14) 0.032(12) -0.023(13)
C22A 0.054(14) 0.10(2) 0.077(11) -0.036(14) 0.032(12) -0.023(13)

loop_
_atom_type_symbol
_atom_type_description
_atom_type_scat_dispersion_real
_atom_type_scat_dispersion_imag
_atom_type_scat_source
C C 0.0033 0.0016 'International Tables Vol C Tables 4.2.6.8 and 6.1.1.4'
H H 0.0000 0.0000 'International Tables Vol C Tables 4.2.6.8 and 6.1.1.4'
N N 0.0061 0.0033 'International Tables Vol C Tables 4.2.6.8 and 6.1.1.4'
O O 0.0106 0.0060 'International Tables Vol C Tables 4.2.6.8 and 6.1.1.4'
F F 0.0171 0.0103 'International Tables Vol C Tables 4.2.6.8 and 6.1.1.4'
Cl Cl 0.1484 0.1585 'International Tables Vol C Tables 4.2.6.8 and 6.1.1.4'
Cr Cr 0.3209 0.6236 'International Tables Vol C Tables 4.2.6.8 and 6.1.1.4'
Er Er -0.2586 4.9576 'International Tables Vol C Tables 4.2.6.8 and 6.1.1.4'

loop_
_geom_angle_atom_site_label_1
_geom_angle_atom_site_label_2
_geom_angle_atom_site_label_3
_geom_angle
_geom_angle_site_symmetry_1
O10 Cr O15 92.8(3) .
O10 Cr O12 89.2(3) .
O15 Cr O12 92.7(3) .
O10 Cr O13 94.0(3) .
O15 Cr O13 86.9(3) .
O12 Cr O13 176.7(3) .
O10 Cr O14 176.1(3) .
O15 Cr O14 83.5(3) .
O12 Cr O14 89.8(3) .
O13 Cr O14 87.0(3) .
O10 Cr N2 88.6(3) .
O15 Cr N2 167.1(3) .
O12 Cr N2 100.2(3) .
O13 Cr N2 80.2(3) .
O14 Cr N2 95.3(3) .
O10 Cr Er1 86.4(2) .
O15 Cr Er1 43.69(18) .
O12 Cr Er1 135.7(2) .
O13 Cr Er1 44.48(18) .
O14 Cr Er1 91.65(18) .
N2 Cr Er1 123.7(3) .
O10 Cr Er2 132.7(2) .
O15 Cr Er2 41.51(18) .
O12 Cr Er2 82.9(2) .
O13 Cr Er2 94.6(2) .
O14 Cr Er2 43.44(19) .
N2 Cr Er2 138.7(3) .
Er1 Cr Er2 68.54(4) .
O3 Er1 O2 134.5(3) .
O3 Er1 O16 105.5(3) .
O2 Er1 O16 90.4(3) .
O3 Er1 O1 73.3(4) .
O2 Er1 O1 71.7(4) .
O16 Er1 O1 148.5(3) .
O3 Er1 O15 77.7(3) .
O2 Er1 O15 146.7(3) .
O16 Er1 O15 69.0(2) .
O1 Er1 O15 137.7(3) .
O3 Er1 O4 72.0(3) .
O2 Er1 O4 72.9(3) .
O16 Er1 O4 72.6(3) .
O1 Er1 O4 77.4(3) .
O15 Er1 O4 121.4(3) .
O3 Er1 O9 83.2(3) .
O2 Er1 O9 110.4(3) .
O16 Er1 O9 141.4(2) .
O1 Er1 O9 70.1(3) .
O15 Er1 O9 76.7(2) .
O4 Er1 O9 143.6(3) .
O3 Er1 O13 143.4(3) .
O2 Er1 O13 80.7(3) .
O16 Er1 O13 79.2(2) .
O1 Er1 O13 121.1(3) .
O15 Er1 O13 70.2(2) .
O4 Er1 O13 140.7(3) .
O9 Er1 O13 72.9(2) .
O3 Er1 Cr 108.7(2) .
O2 Er1 Cr 116.4(2) .
O16 Er1 Cr 76.54(16) .
O1 Er1 Cr 134.4(2) .
O15 Er1 Cr 35.26(14) .
O4 Er1 Cr 147.9(2) .
O9 Er1 Cr 65.17(18) .
O13 Er1 Cr 35.86(16) .
O3 Er1 Er2 85.1(2) .
O2 Er1 Er2 124.1(3) .
O16 Er1 Er2 34.79(15) .
O1 Er1 Er2 157.9(3) .
O15 Er1 Er2 35.71(14) .
O4 Er1 Er2 92.1(2) .
O9 Er1 Er2 112.25(19) .
O13 Er1 Er2 79.13(17) .
Cr Er1 Er2 56.68(4) .
O8 Er2 O11 106.1(3) .
O8 Er2 O16 88.4(3) .
O11 Er2 O16 140.9(3) .
O8 Er2 O5 142.4(3) .
O11 Er2 O5 84.7(3) .
O16 Er2 O5 105.8(3) .
O8 Er2 O15 140.3(3) .
O11 Er2 O15 77.0(3) .
O16 Er2 O15 69.3(2) .
O5 Er2 O15 76.9(2) .
O8 Er2 O6 79.3(3) .
O11 Er2 O6 146.2(3) .
O16 Er2 O6 71.3(3) .
O5 Er2 O6 73.1(3) .
O15 Er2 O6 120.5(3) .
O8 Er2 O7 73.0(3) .
O11 Er2 O7 75.2(3) .
O16 Er2 O7 143.7(3) .
O5 Er2 O7 75.5(3) .
O15 Er2 O7 142.2(3) .
O6 Er2 O7 74.7(3) .
O8 Er2 O14 74.9(3) .
O11 Er2 O14 74.0(3) .
O16 Er2 O14 75.3(2) .
O5 Er2 O14 141.9(2) .
O15 Er2 O14 67.9(2) .
O6 Er2 O14 137.9(2) .
O7 Er2 O14 126.4(3) .
O8 Er2 Cr 110.1(2) .
O11 Er2 Cr 65.9(2) .
O16 Er2 Cr 75.02(16) .
O5 Er2 Cr 107.19(18) .
O15 Er2 Cr 33.79(15) .
O6 Er2 Cr 144.8(2) .
O7 Er2 Cr 140.3(2) .
O14 Er2 Cr 35.21(17) .
O8 Er2 Er1 121.1(2) .
O11 Er2 Er1 112.6(2) .
O16 Er2 Er1 34.96(17) .
O5 Er2 Er1 84.8(2) .
O15 Er2 Er1 35.89(15) .
O6 Er2 Er1 90.8(2) .
O7 Er2 Er1 158.2(2) .
O14 Er2 Er1 75.26(17) .
Cr Er2 Er1 54.78(3) .
C101 O1 Er1 144.2(12) .
C102 O2 Er1 133.6(10) .
C103 O3 Er1 135.4(8) .
C104 O4 Er1 133.6(8) .
C105 O5 Er2 132.8(7) .
C106 O6 Er2 134.3(7) .
C107 O7 Er2 134.4(9) .
C108 O8 Er2 135.2(7) .
C9 O9 Er1 137.4(7) .
C9 O10 Cr 125.4(7) .
C11 O11 Er2 137.0(7) .
C11 O12 Cr 128.2(7) .
C14 O13 Cr 113.5(6) .
C14 O13 Er1 146.2(6) .
Cr O13 Er1 99.7(3) .
C24 O14 Cr 124.3(6) .
C24 O14 Er2 134.3(6) .
Cr O14 Er2 101.3(3) .
Cr O15 Er2 104.7(3) .
Cr O15 Er1 101.1(2) .
Er2 O15 Er1 108.4(2) .
Er2 O16 Er1 110.3(2) .
C31 N1 C23 123.8(12) .
C21 N2 C13 120.1(9) .
C21 N2 Cr 130.4(7) .
C13 N2 Cr 108.8(6) .
F4 C2 F6 110.1(9) .
F4 C2 F6A 116.8(16) .
F6 C2 F6A 45.3(11) .
F4 C2 F5 108.4(10) .
F6 C2 F5 106.7(9) .
F6A C2 F5 62.0(12) .
F4 C2 F4A 32.1(13) .
F6 C2 F4A 126.8(16) .
F6A C2 F4A 106.9(10) .
F5 C2 F4A 76.9(14) .
F4 C2 F5A 73.1(13) .
F6 C2 F5A 61.8(11) .
F6A C2 F5A 105.9(9) .
F5 C2 F5A 167.4(13) .
F4A C2 F5A 105.2(10) .
F4 C2 C102 114.8(14) .
F6 C2 C102 119.1(14) .
F6A C2 C102 128.0(16) .
F5 C2 C102 95.9(14) .
F4A C2 C102 112.9(16) .
F5A C2 C102 94.7(16) .
F9A C3 F7A 110.1(10) .
F9A C3 F7 50.5(14) .
F7A C3 F7 108.0(19) .
F9A C3 F9 130.1(17) .
F7A C3 F9 25.9(14) .
F7 C3 F9 106.7(9) .
F9A C3 F8A 107.9(10) .
F7A C3 F8A 107.8(10) .
F7 C3 F8A 60.5(13) .
F9 C3 F8A 84.6(15) .
F9A C3 F8 57.4(14) .
F7A C3 F8 81.0(15) .
F7 C3 F8 105.9(9) .
F9 C3 F8 106.0(9) .
F8A C3 F8 165.3(14) .
F9A C3 C103 122.0(16) .
F7A C3 C103 122.7(17) .
F7 C3 C103 122.5(14) .
F9 C3 C103 107.7(13) .
F8A C3 C103 78.6(17) .
F8 C3 C103 107.0(14) .
F13A C5 F13 119.4(16) .
F13A C5 F15A 108.4(9) .
F13 C5 F15A 27.5(12) .
F13A C5 F15 63.5(10) .
F13 C5 F15 106.9(9) .
F15A C5 F15 127.1(14) .
F13A C5 F14A 108.1(9) .
F13 C5 F14A 77.9(12) .
F15A C5 F14A 105.3(9) .
F15 C5 F14A 45.5(10) .
F13A C5 F14 40.1(10) .
F13 C5 F14 105.8(9) .
F15A C5 F14 82.2(13) .
F15 C5 F14 103.5(8) .
F14A C5 F14 146.1(11) .
F13A C5 C105 121.3(12) .
F13 C5 C105 116.5(12) .
F15A C5 C105 112.7(13) .
F15 C5 C105 114.9(11) .
F14A C5 C105 99.4(12) .
F14 C5 C105 108.1(12) .
F17 C6 F17A 120(2) .
F17 C6 F16A 66.7(15) .
F17A C6 F16A 107.8(10) .
F17 C6 F16 108.0(9) .
F17A C6 F16 37.5(16) .
F16A C6 F16 139.3(16) .
F17 C6 F18 107.5(9) .
F17A C6 F18 68.1(16) .
F16A C6 F18 46.7(15) .
F16 C6 F18 105.5(8) .
F17 C6 F18A 38.1(15) .
F17A C6 F18A 106.4(10) .
F16A C6 F18A 104.7(9) .
F16 C6 F18A 77.5(17) .
F18 C6 F18A 139.1(17) .
F17 C6 C106 116.9(11) .
F17A C6 C106 120.2(17) .
F16A C6 C106 108.8(17) .
F16 C6 C106 108.9(12) .
F18 C6 C106 109.4(12) .
F18A C6 C106 107.8(18) .
F23 C8 F22 106.7(9) .
F23 C8 F23A 33.0(15) .
F22 C8 F23A 132.4(17) .
F23 C8 F24A 77.8(16) .
F22 C8 F24A 29.4(16) .
F23A C8 F24A 107.1(10) .
F23 C8 F24 107.2(8) .
F22 C8 F24 107.6(8) .
F23A C8 F24 78.7(15) .
F24A C8 F24 122.7(19) .
F23 C8 F22A 129.8(16) .
F22 C8 F22A 83.1(17) .
F23A C8 F22A 106.0(10) .
F24A C8 F22A 105.8(10) .
F24 C8 F22A 28.6(15) .
F23 C8 C108 112.1(11) .
F22 C8 C108 109.5(11) .
F23A C8 C108 110.4(17) .
F24A C8 C108 116.8(17) .
F24 C8 C108 113.4(11) .
F22A C8 C108 110.1(17) .
O9 C9 O10 125.1(10) .
O9 C9 C10 117.7(12) .
O10 C9 C10 117.2(11) .
C9 C10 H10A 109.5 .
C9 C10 H10B 109.5 .
H10A C10 H10B 109.5 .
C9 C10 H10C 109.5 .
H10A C10 H10C 109.5 .
H10B C10 H10C 109.5 .
O12 C11 O11 125.3(9) .
O12 C11 C12 116.4(12) .
O11 C11 C12 118.3(13) .
C11 C12 H12A 109.5 .
C11 C12 H12B 109.5 .
H12A C12 H12B 109.5 .
C11 C12 H12C 109.5 .
H12A C12 H12C 109.5 .
H12B C12 H12C 109.5 .
C18 C13 N2 121.7(10) .
C18 C13 C14 123.1(10) .
N2 C13 C14 115.1(9) .
O13 C14 C15 125.4(10) .
O13 C14 C13 118.3(9) .
C15 C14 C13 116.2(10) .
C16 C15 C14 121.0(12) .
C16 C15 H15A 120.3 .
C14 C15 H15A 118.6 .
C17 C16 C15 121.8(13) .
C17 C16 H16A 119.9 .
C15 C16 H16A 118.4 .
C16 C17 C18 121.8(12) .
C16 C17 H17A 118.4 .
C18 C17 H17A 119.7 .
C13 C18 C19 117.5(12) .
C13 C18 C17 116.0(11) .
C19 C18 C17 126.4(11) .
C20 C19 C18 120.2(12) .
C20 C19 H19A 120.5 .
C18 C19 H19A 119.2 .
C19 C20 C21 121.3(11) .
C19 C20 H20A 119.2 .
C21 C20 H20A 119.5 .
N2 C21 C20 119.0(10) .
N2 C21 C22A 118(3) .
C20 C21 C22A 120(3) .
N2 C21 C22 121.1(17) .
C20 C21 C22 119.7(18) .
C22A C21 C22 21(3) .
C24 C23 N1 121.9(11) .
C24 C23 C28 121.5(12) .
N1 C23 C28 116.6(12) .
O14 C24 C25 122.9(10) .
O14 C24 C23 117.5(10) .
C25 C24 C23 119.7(10) .
C24 C25 C26 119.7(12) .
C24 C25 H25A 119.4 .
C26 C25 H25A 121.0 .
C27 C26 C25 119.5(14) .
C27 C26 H26A 121.4 .
C25 C26 H26A 119.0 .
C26 C27 C28 122.3(14) .
C26 C27 H27A 118.7 .
C28 C27 H27A 119.0 .
C27 C28 C23 117.0(14) .
C27 C28 C29 123.9(14) .
C23 C28 C29 118.9(15) .
C30 C29 C28 120.0(15) .
C30 C29 H29A 118.7 .
C28 C29 H29A 121.3 .
C31 C30 C29 119.9(16) .
C31 C30 H30A 118.8 .
C29 C30 H30A 120.9 .
N1 C31 C30 119.9(15) .
N1 C31 C32 114.7(13) .
C30 C31 C32 125.4(14) .
C31 C32 H32A 109.5 .
C31 C32 H32B 109.5 .
H32A C32 H32B 109.5 .
C31 C32 H32C 109.5 .
H32A C32 H32C 109.5 .
H32B C32 H32C 109.5 .
C102 C51 C101 120.1(15) .
C102 C51 F3A 162.4(19) .
C101 C51 F3A 56.8(13) .
C102 C51 H51A 119.5 .
C101 C51 H51A 120.1 .
F3A C51 H51A 64.7 .
C104 C52 C103 119.2(18) .
C104 C52 H52A 120.0 .
C103 C52 H52A 120.7 .
C106 C53 C105 122.1(10) .
C106 C53 H53A 118.6 .
C105 C53 H53A 119.3 .
C107 C54 C108 121.9(12) .
C107 C54 H54A 119.7 .
C108 C54 H54A 118.4 .
O1 C101 C1 127.8(19) .
O1 C101 C51 116.3(14) .
C1 C101 C51 114.9(16) .
O1 C101 F3A 152(2) .
C1 C101 F3A 49.9(8) .
C51 C101 F3A 68.8(15) .
O2 C102 C2 122.6(16) .
O2 C102 C51 124.2(15) .
C2 C102 C51 108.4(15) .
O3 C103 C3 123.3(13) .
O3 C103 C52 124.4(13) .
C3 C103 C52 111.8(14) .
O3 C103 F8A 121.4(16) .
C3 C103 F8A 47.1(8) .
C52 C103 F8A 90.1(16) .
O4 C104 C52 128.3(14) .
O4 C104 C4 114.5(14) .
C52 C104 C4 116.9(17) .
O5 C105 C53 128.0(9) .
O5 C105 C5 116.0(9) .
C53 C105 C5 116.0(10) .
O6 C106 C53 126.3(10) .
O6 C106 C6 116.2(10) .
C53 C106 C6 117.5(10) .
O7 C107 C54 126.6(12) .
O7 C107 C7A 116.1(15) .
C54 C107 C7A 117.1(15) .
O7 C107 C7 120.0(15) .
C54 C107 C7 113.4(15) .
C7A C107 C7 4.9(12) .
O8 C108 C54 126.6(11) .
O8 C108 C8 114.1(10) .
C54 C108 C8 119.1(12) .
F3 C1 F1 108.0(10) .
F3 C1 F2 106.7(9) .
F1 C1 F2 105.7(9) .
F3 C1 C101 110.1(14) .
F1 C1 C101 107.6(14) .
F2 C1 C101 118.3(15) .
C101 F3A C51 54.4(15) .
C3 F8A C103 54.3(10) .
F11 C4 F12 106.9(10) .
F11 C4 F10 106.2(10) .
F12 C4 F10 105.3(10) .
F11 C4 C104 111.9(18) .
F12 C4 C104 120.8(18) .
F10 C4 C104 104.6(17) .
F19 C7 F21 106.3(10) .
F19 C7 F20 106.5(10) .
F21 C7 F20 106.2(10) .
F19 C7 C107 109.0(18) .
F21 C7 C107 113.1(17) .
F20 C7 C107 115.2(18) .
F20A C7A F21A 108.0(10) .
F20A C7A F19A 107.7(10) .
F21A C7A F19A 107.4(10) .
F20A C7A C107 110.9(18) .
F21A C7A C107 107.2(18) .
F19A C7A C107 115.5(17) .
C21 C22 H22A 109.5 .
C21 C22 H22B 109.5 .
H22A C22 H22B 109.5 .
C21 C22 H22C 109.5 .
H22A C22 H22C 109.5 .
H22B C22 H22C 109.5 .
C21 C22A H22D 109.5 .
C21 C22A H22E 109.5 .
H22D C22A H22E 109.5 .
C21 C22A H22F 109.5 .
H22D C22A H22F 109.5 .
H22E C22A H22F 109.5 .
H1AA O17 H1AB 107.7 .
C01 C01 Cl1 108.22(7) 2_554
C01 C01 H01 28.1 2_554
Cl1 C01 H01 136.1 .

loop_
_geom_bond_atom_site_label_1
_geom_bond_atom_site_label_2
_geom_bond_distance
_geom_bond_site_symmetry_2
Cr O10 1.952(8) .
Cr O15 1.965(6) .
Cr O12 1.974(7) .
Cr O13 1.986(7) .
Cr O14 2.010(7) .
Cr N2 2.109(9) .
Cr Er1 3.3412(19) .
Cr Er2 3.4176(19) .
Er1 O3 2.310(8) .
Er1 O2 2.320(8) .
Er1 O16 2.325(7) .
Er1 O1 2.343(8) .
Er1 O15 2.352(6) .
Er1 O4 2.353(7) .
Er1 O9 2.364(8) .
Er1 O13 2.375(6) .
Er1 Er2 3.8065(17) .
Er2 O8 2.292(8) .
Er2 O11 2.315(8) .
Er2 O16 2.315(7) .
Er2 O5 2.328(7) .
Er2 O15 2.342(6) .
Er2 O6 2.374(7) .
Er2 O7 2.387(9) .
Er2 O14 2.397(7) .
O1 C101 1.10(2) .
O2 C102 1.184(18) .
O3 C103 1.207(16) .
O4 C104 1.275(18) .
O5 C105 1.238(13) .
O6 C106 1.241(12) .
O7 C107 1.208(17) .
O8 C108 1.250(15) .
O9 C9 1.247(14) .
O10 C9 1.280(14) .
O11 C11 1.268(14) .
O12 C11 1.247(15) .
O13 C14 1.321(12) .
O14 C24 1.332(12) .
N1 C31 1.332(15) .
N1 C23 1.402(16) .
N2 C21 1.363(13) .
N2 C13 1.394(14) .
C2 F4 1.316(9) .
C2 F6 1.325(9) .
C2 F6A 1.330(9) .
C2 F5 1.337(9) .
C2 F4A 1.342(10) .
C2 F5A 1.352(9) .
C2 C102 1.485(9) .
C3 F9A 1.315(10) .
C3 F7A 1.322(10) .
C3 F7 1.331(9) .
C3 F9 1.339(9) .
C3 F8A 1.341(10) .
C3 F8 1.354(9) .
C3 C103 1.488(9) .
C5 F13A 1.313(9) .
C5 F13 1.325(9) .
C5 F15A 1.337(9) .
C5 F15 1.346(9) .
C5 F14A 1.351(9) .
C5 F14 1.367(9) .
C5 C105 1.501(9) .
C6 F17 1.317(9) .
C6 F17A 1.325(10) .
C6 F16A 1.343(10) .
C6 F16 1.346(9) .
C6 F18 1.350(9) .
C6 F18A 1.354(10) .
C6 C106 1.496(9) .
C8 F23 1.332(9) .
C8 F22 1.333(9) .
C8 F23A 1.334(10) .
C8 F24A 1.337(10) .
C8 F24 1.337(9) .
C8 F22A 1.350(10) .
C8 C108 1.504(9) .
C9 C10 1.502(17) .
C10 H10A 0.9600 .
C10 H10B 0.9600 .
C10 H10C 0.9600 .
C11 C12 1.495(9) .
C12 H12A 0.9600 .
C12 H12B 0.9600 .
C12 H12C 0.9600 .
C13 C18 1.392(14) .
C13 C14 1.417(14) .
C14 C15 1.387(16) .
C15 C16 1.386(18) .
C15 H15A 0.9308 .
C16 C17 1.312(19) .
C16 H16A 0.9295 .
C17 C18 1.423(19) .
C17 H17A 0.9294 .
C18 C19 1.413(18) .
C19 C20 1.37(2) .
C19 H19A 0.9299 .
C20 C21 1.408(15) .
C20 H20A 0.9305 .
C21 C22A 1.487(10) .
C21 C22 1.487(10) .
C23 C24 1.400(17) .
C23 C28 1.405(17) .
C24 C25 1.349(16) .
C25 C26 1.447(18) .
C25 H25A 0.9299 .
C26 C27 1.33(2) .
C26 H26A 0.9308 .
C27 C28 1.40(2) .
C27 H27A 0.9298 .
C28 C29 1.41(2) .
C29 C30 1.39(3) .
C29 H29A 0.9295 .
C30 C31 1.36(2) .
C30 H30A 0.9296 .
C31 C32 1.52(2) .
C32 H32A 0.9600 .
C32 H32B 0.9600 .
C32 H32C 0.9600 .
C51 C102 1.52(3) .
C51 C101 1.58(3) .
C51 F3A 1.81(4) .
C51 H51A 0.9307 .
C52 C104 1.35(3) .
C52 C103 1.52(3) .
C52 H52A 0.9304 .
C53 C106 1.360(18) .
C53 C105 1.436(17) .
C53 H53A 0.9304 .
C54 C107 1.39(2) .
C54 C108 1.43(2) .
C54 H54A 0.9310 .
C101 C1 1.492(7) .
C101 F3A 1.63(4) .
C103 F8A 1.80(3) .
C104 C4 1.498(7) .
C107 C7A 1.493(10) .
C107 C7 1.501(10) .
C1 F3 1.329(9) .
C1 F1 1.340(9) .
C1 F2 1.341(9) .
C4 F11 1.336(10) .
C4 F12 1.338(9) .
C4 F10 1.344(10) .
C7 F19 1.334(10) .
C7 F21 1.340(10) .
C7 F20 1.343(10) .
C7A F20A 1.328(10) .
C7A F21A 1.331(10) .
C7A F19A 1.336(10) .
C22 H22A 0.9600 .
C22 H22B 0.9600 .
C22 H22C 0.9600 .
C22A H22D 0.9600 .
C22A H22E 0.9600 .
C22A H22F 0.9600 .
O17 H1AA 0.8495 .
O17 H1AB 0.8502 .
Cl1 C01 1.7193 .
C01 C01 1.583(19) 2_554
C01 H01 0.8968 .
